data_7044815
loop_
_publ_author_name
'Dong, Hui-Ming'
'Zhang, Zhi-Chao'
'Li, Hai-Yan'
'Liu, Zhong-Yi'
'Yang, En-Cui'
'Zhao, Xiao-Jun'

_publ_section_title
;
 High-nuclear heterometallic oxime clusters assembled from triangular
 subunits: solvothermal syntheses, crystal structures and magnetic
 properties.
;
_journal_issue 1
_journal_name_full 'Dalton transactions (Cambridge, England : 2003)'
_journal_page_first 169
_journal_page_last 179
_journal_paper_doi 10.1039/c7dt03692b
_journal_volume 47
_journal_year 2017
_chemical_formula_sum 'C83 H106 Dy5 N61 Ni8 O44'
_chemical_formula_weight 3944.46
_space_group_crystal_system monoclinic
_space_group_IT_number 15
_space_group_name_Hall '-C 2yc'
_space_group_name_H-M_alt 'C 1 2/c 1'
_symmetry_space_group_name_Hall '-C 2yc'
_symmetry_space_group_name_H-M 'C 1 2/c 1'
_atom_sites_solution_hydrogens mixed
_audit_creation_method SHELXL-2013
_audit_update_record
;
2016-03-10 deposited with the CCDC.
2017-11-20 downloaded from the CCDC.
;
_cell_angle_alpha 90
_cell_angle_beta 105.6580(10)
_cell_angle_gamma 90
_cell_formula_units_Z 4
_cell_length_a 34.9830(12)
_cell_length_b 13.9322(5)
_cell_length_c 28.2518(10)
_cell_measurement_reflns_used 9903
_cell_measurement_temperature 173(2)
_cell_measurement_theta_max 28.27
_cell_measurement_theta_min 2.16
_cell_volume 13258.7(8)
_computing_cell_refinement 'Bruker SMART'
_computing_data_collection 'Bruker SMART'
_computing_data_reduction 'Bruker SAINT'
_computing_molecular_graphics 'Bruker SHELXTL'
_computing_publication_material 'Bruker SHELXTL'
_computing_structure_refinement 'SHELXL-2013 (Sheldrick, 2013)'
_computing_structure_solution 'Bruker SHELXTL'
_diffrn_ambient_temperature 173(2)
_diffrn_measured_fraction_theta_full 0.985
_diffrn_measured_fraction_theta_max 1.000
_diffrn_measurement_device_type 'CCD area detector'
_diffrn_measurement_method 'phi and omega scans'
_diffrn_radiation_type MoK\a
_diffrn_radiation_wavelength 0.71073
_diffrn_reflns_av_R_equivalents 0.0322
_diffrn_reflns_av_unetI/netI 0.0335
_diffrn_reflns_Laue_measured_fraction_full 0.985
_diffrn_reflns_Laue_measured_fraction_max 1.000
_diffrn_reflns_limit_h_max 29
_diffrn_reflns_limit_h_min -41
_diffrn_reflns_limit_k_max 14
_diffrn_reflns_limit_k_min -16
_diffrn_reflns_limit_l_max 33
_diffrn_reflns_limit_l_min -33
_diffrn_reflns_number 37800
_diffrn_reflns_point_group_measured_fraction_full 0.985
_diffrn_reflns_point_group_measured_fraction_max 1.000
_diffrn_reflns_theta_full 25.242
_diffrn_reflns_theta_max 25.005
_diffrn_reflns_theta_min 1.497
_exptl_absorpt_coefficient_mu 3.989
_exptl_absorpt_correction_type multi-scan
_exptl_absorpt_process_details SADABS
_exptl_crystal_colour RED
_exptl_crystal_density_diffrn 1.976
_exptl_crystal_density_meas ?
_exptl_crystal_description BLOCK
_exptl_crystal_F_000 7748
_exptl_crystal_size_max 0.190
_exptl_crystal_size_mid 0.180
_exptl_crystal_size_min 0.170
_exptl_transmission_factor_max 0.550
_exptl_transmission_factor_min 0.518
_platon_squeeze_details ' ? '
_refine_diff_density_max 1.972
_refine_diff_density_min -1.593
_refine_diff_density_rms 0.113
_refine_ls_extinction_method none
_refine_ls_goodness_of_fit_ref 1.051
_refine_ls_hydrogen_treatment constr
_refine_ls_matrix_type full
_refine_ls_number_parameters 773
_refine_ls_number_reflns 11710
_refine_ls_number_restraints 114
_refine_ls_restrained_S_all 1.108
_refine_ls_R_factor_all 0.0359
_refine_ls_R_factor_gt 0.0303
_refine_ls_shift/su_max 0.004
_refine_ls_shift/su_mean 0.000
_refine_ls_structure_factor_coef Fsqd
_refine_ls_weighting_details
; 
 w=1/[\s^2^(Fo^2^)+(0.0372P)^2^+44.3920P] 
 where P=(Fo^2^+2Fc^2^)/3 
;
_refine_ls_weighting_scheme calc
_refine_ls_wR_factor_gt 0.0740
_refine_ls_wR_factor_ref 0.0763
_reflns_Friedel_coverage 0.000
_reflns_number_gt 10110
_reflns_number_total 11710
_reflns_threshold_expression 'I > 2\s(I)'
_cod_data_source_file c7dt03692b2.cif
_cod_data_source_block 5
_cod_depositor_comments
;
The following automatic conversions were performed:

'_exptl_absorpt_correction_type' value 'MULTI-SCAN' changed to
'multi-scan' according to
/home/data/users/saulius/crontab/automatic-downloads/rss-feeds/RSC/lib/dictionaries/cif_core.dic
dictionary named 'cif_core.dic' version 2.4.2 from 2011-04-26.

'_exptl_crystal_density_meas' value 'NONE' was changed to '?' - the
value is perceived as not measured.

Automatic conversion script
Id: cif_fix_values 4973 2017-02-22 13:04:09Z antanas 

 Adding full bibliography for 7044813--7044818.cif.
;
_cod_database_code 7044815
_shelx_space_group_comment
; 
The symmetry employed for this shelxl refinement is uniquely defined 
by the following loop, which should always be used as a source of 
symmetry information in preference to the above space-group names. 
They are only intended as comments. 
;
_shelx_estimated_absorpt_t_min 0.518
_shelx_estimated_absorpt_t_max 0.550
_shelxl_version_number 2013-2

loop_
_space_group_symop_operation_xyz
'x, y, z'
'-x, y, -z+1/2'
'x+1/2, y+1/2, z'
'-x+1/2, y+1/2, -z+1/2'
'-x, -y, -z'
'x, -y, z-1/2'
'-x+1/2, -y+1/2, -z'
'x+1/2, -y+1/2, z-1/2'

loop_
_atom_site_label
_atom_site_type_symbol
_atom_site_fract_x
_atom_site_fract_y
_atom_site_fract_z
_atom_site_U_iso_or_equiv
_atom_site_adp_type
_atom_site_occupancy
_atom_site_site_symmetry_order
_atom_site_calc_flag
_atom_site_refinement_flags_posn
_atom_site_refinement_flags_adp
_atom_site_refinement_flags_occupancy
Dy1 Dy 1.0000 0.62501(2) 0.2500 0.01421(7) Uani 1 2 d S T P
Dy2 Dy 0.92326(2) 0.49500(2) 0.12768(2) 0.02254(6) Uani 1 1 d . . .
Dy3 Dy 0.88707(2) 0.67476(2) 0.20919(2) 0.01853(6) Uani 1 1 d . . .
Ni1 Ni 0.99565(2) 0.84118(4) 0.32769(2) 0.01797(12) Uani 1 1 d . . .
Ni2 Ni 0.92904(2) 0.72133(4) 0.07147(2) 0.02694(14) Uani 1 1 d . U .
Ni3 Ni 0.95123(2) 0.57487(4) 0.33692(2) 0.01821(12) Uani 1 1 d . . .
Ni4 Ni 0.82472(2) 0.48320(5) 0.24180(3) 0.03543(17) Uani 1 1 d . . .
O1 O 0.94640(8) 0.6821(2) 0.28087(10) 0.0170(6) Uani 1 1 d . . .
O2 O 0.97553(8) 0.7564(2) 0.19840(11) 0.0187(6) Uani 1 1 d . . .
O3 O 0.88126(9) 0.6256(2) 0.12580(11) 0.0259(7) Uani 1 1 d . . .
O4 O 0.81932(9) 0.6495(3) 0.18082(13) 0.0392(9) Uani 1 1 d . . .
O5 O 0.87058(8) 0.5529(2) 0.25759(11) 0.0246(7) Uani 1 1 d . . .
O10 O 1.01630(8) 0.5017(2) 0.20202(10) 0.0181(6) Uani 1 1 d . . .
O11 O 1.04081(8) 0.6319(2) 0.38662(11) 0.0228(7) Uani 1 1 d . . .
O12 O 0.93598(8) 0.5635(2) 0.20579(10) 0.0187(6) Uani 1 1 d . . .
H12' H 0.9343 0.5176 0.2250 0.028 Uiso 1 1 d R U .
O13 O 0.91384(10) 0.3710(3) 0.19516(14) 0.0408(9) Uani 1 1 d . . .
O14 O 0.86465(11) 0.4131(3) 0.13450(16) 0.0541(11) Uani 1 1 d . . .
O15 O 0.87948(13) 0.4846(3) 0.04659(15) 0.0534(7) Uani 1 1 d . U .
O16 O 0.93981(13) 0.4806(3) 0.04398(15) 0.0539(8) Uani 1 1 d . U .
N1 N 0.96135(11) 0.9230(3) 0.34990(13) 0.0234(8) Uani 1 1 d . . .
N2 N 0.90193(14) 1.0308(3) 0.37384(18) 0.0455(12) Uani 1 1 d . . .
N3 N 0.94936(10) 0.7723(2) 0.30315(13) 0.0185(8) Uani 1 1 d . . .
N4 N 0.88087(10) 0.7851(3) 0.27090(14) 0.0258(9) Uani 1 1 d . . .
H4 H 0.8579 0.8030 0.2751 0.031 Uiso 1 1 calc R U .
N5 N 0.85994(11) 0.8338(3) 0.16335(14) 0.0254(9) Uani 1 1 d . . .
N6 N 0.83558(13) 1.0076(3) 0.1143(2) 0.0479(13) Uani 1 1 d . . .
N7 N 0.93486(10) 0.7801(3) 0.18810(13) 0.0204(8) Uani 1 1 d . . .
N8 N 0.95737(11) 0.9071(3) 0.15104(13) 0.0229(8) Uani 1 1 d . . .
H8' H 0.9545 0.9619 0.1350 0.027 Uiso 1 1 calc R U .
N9 N 0.89331(14) 0.8035(4) 0.02774(17) 0.0479(7) Uani 1 1 d . U .
C14 C 0.85435(18) 0.7919(5) 0.0272(2) 0.0529(8) Uani 1 1 d . U .
C11 C 0.9010(2) 0.8679(5) -0.0024(2) 0.0609(9) Uani 1 1 d . U .
H11 H 0.9275 0.8799 -0.0032 0.073 Uiso 1 1 calc R U .
C12 C 0.8693(2) 0.9190(6) -0.0337(3) 0.0702(10) Uani 1 1 d . U .
H12" H 0.8755 0.9666 -0.0545 0.084 Uiso 1 1 calc R U .
N10 N 0.83095(17) 0.9046(5) -0.0359(2) 0.0711(9) Uani 1 1 d . U .
C13 C 0.8248(2) 0.8433(5) -0.0039(2) 0.0628(9) Uani 1 1 d . U .
H13 H 0.7984 0.8339 -0.0021 0.075 Uiso 1 1 calc R U .
N11 N 0.88319(11) 0.6876(3) 0.08894(14) 0.0275(9) Uani 1 1 d . . .
N12 N 0.81401(12) 0.7005(4) 0.07046(17) 0.0460(12) Uani 1 1 d . . .
H12A H 0.8127 0.6598 0.0938 0.055 Uiso 1 1 calc R U .
H12B H 0.7922 0.7267 0.0519 0.055 Uiso 1 1 calc R U .
N13 N 0.77555(12) 0.4203(4) 0.22144(19) 0.0501(13) Uani 1 1 d . . .
N14 N 0.69883(15) 0.3498(4) 0.1831(3) 0.077(2) Uani 1 1 d . . .
N15 N 0.80195(11) 0.5685(3) 0.19163(16) 0.0363(11) Uani 1 1 d . . .
N16 N 0.74648(13) 0.6019(4) 0.1262(2) 0.0670(18) Uani 1 1 d . . .
H16A H 0.7578 0.6535 0.1182 0.080 Uiso 1 1 calc R U .
H16B H 0.7224 0.5857 0.1090 0.080 Uiso 1 1 calc R U .
N17 N 0.94590(10) 0.4543(3) 0.37981(13) 0.0234(8) Uani 1 1 d . . .
N18 N 0.93395(13) 0.2816(3) 0.42351(16) 0.0394(11) Uani 1 1 d . . .
N19 N 0.89933(10) 0.5158(3) 0.29841(14) 0.0236(8) Uani 1 1 d . . .
N20 N 0.85023(12) 0.4046(3) 0.29291(17) 0.0447(12) Uani 1 1 d . . .
H20 H 0.8400 0.3519 0.3016 0.054 Uiso 1 1 calc R U .
N21 N 0.93971(12) 0.3233(3) 0.11059(14) 0.0289(9) Uani 1 1 d . . .
N22 N 0.95329(12) 0.1282(3) 0.10697(15) 0.0333(10) Uani 1 1 d . . .
N23 N 0.98905(10) 0.4398(3) 0.17081(13) 0.0204(8) Uani 1 1 d . . .
N24 N 1.03150(11) 0.3156(3) 0.20847(14) 0.0255(9) Uani 1 1 d . . .
H24A H 1.0481 0.3550 0.2282 0.031 Uiso 1 1 calc R U .
H24B H 1.0362 0.2534 0.2099 0.031 Uiso 1 1 calc R U .
N25 N 0.92517(11) 0.6635(3) 0.37948(14) 0.0256(9) Uani 1 1 d . . .
N26 N 0.90028(15) 0.7836(4) 0.44423(17) 0.0546(15) Uani 1 1 d . . .
N27 N 1.00039(10) 0.6327(3) 0.38651(13) 0.0225(8) Uani 1 1 d . . .
N28 N 1.02406(11) 0.7517(3) 0.44285(13) 0.0272(9) Uani 1 1 d . . .
H28' H 1.0217 0.7948 0.4647 0.033 Uiso 1 1 calc R U .
C1 C 0.97020(15) 0.9950(3) 0.38187(19) 0.0305(11) Uani 1 1 d . . .
H1 H 0.9972 1.0106 0.3967 0.037 Uiso 1 1 calc R U .
C2 C 0.94029(17) 1.0478(4) 0.3939(2) 0.0412(14) Uani 1 1 d . . .
H2 H 0.9476 1.0980 0.4174 0.049 Uiso 1 1 calc R U .
C3 C 0.89346(15) 0.9577(4) 0.3420(2) 0.0365(12) Uani 1 1 d . . .
H3 H 0.8664 0.9425 0.3272 0.044 Uiso 1 1 calc R U .
C4 C 0.92246(13) 0.9031(3) 0.32963(17) 0.0245(10) Uani 1 1 d . . .
C5 C 0.91512(13) 0.8167(3) 0.29801(16) 0.0215(10) Uani 1 1 d . . .
C6 C 0.82243(14) 0.8634(4) 0.15298(19) 0.0343(12) Uani 1 1 d . . .
H6 H 0.8032 0.8244 0.1620 0.041 Uiso 1 1 calc R U .
C7 C 0.81076(16) 0.9504(4) 0.1291(2) 0.0478(15) Uani 1 1 d . . .
H7A H 0.7838 0.9697 0.1232 0.057 Uiso 1 1 calc R U .
C8 C 0.87311(15) 0.9763(4) 0.1250(2) 0.0387(13) Uani 1 1 d . . .
H8 H 0.8919 1.0144 0.1148 0.046 Uiso 1 1 calc R U .
C9 C 0.88627(13) 0.8924(3) 0.15005(16) 0.0225(10) Uani 1 1 d . . .
C10 C 0.92811(12) 0.8600(3) 0.16336(16) 0.0200(9) Uani 1 1 d . . .
C15 C 0.84916(16) 0.7227(4) 0.06327(18) 0.0374(13) Uani 1 1 d . . .
C16 C 0.76255(17) 0.3441(5) 0.2407(3) 0.063(2) Uani 1 1 d . . .
H16 H 0.7800 0.3118 0.2675 0.076 Uiso 1 1 calc R U .
C17 C 0.72397(18) 0.3105(5) 0.2223(3) 0.075(2) Uani 1 1 d . . .
H17 H 0.7153 0.2580 0.2382 0.090 Uiso 1 1 calc R U .
C18 C 0.71192(17) 0.4249(5) 0.1625(3) 0.065(2) Uani 1 1 d . . .
H18 H 0.6948 0.4536 0.1341 0.078 Uiso 1 1 calc R U .
C19 C 0.75038(15) 0.4629(5) 0.1816(2) 0.0510(16) Uani 1 1 d . . .
C20 C 0.76603(15) 0.5474(5) 0.1648(2) 0.0467(15) Uani 1 1 d . . .
C21 C 0.97139(14) 0.4250(4) 0.42163(17) 0.0296(11) Uani 1 1 d . . .
H21 H 0.9940 0.4629 0.4367 0.035 Uiso 1 1 calc R U .
C22 C 0.96474(16) 0.3391(4) 0.44292(19) 0.0376(13) Uani 1 1 d . . .
H22 H 0.9830 0.3201 0.4729 0.045 Uiso 1 1 calc R U .
C23 C 0.90863(15) 0.3131(4) 0.38182(19) 0.0377(13) Uani 1 1 d . . .
H23 H 0.8863 0.2746 0.3667 0.045 Uiso 1 1 calc R U .
C24 C 0.91382(14) 0.3997(3) 0.35985(17) 0.0275(11) Uani 1 1 d . . .
C25 C 0.88620(13) 0.4384(4) 0.31487(18) 0.0300(11) Uani 1 1 d . . .
C26 C 0.88703(15) 0.6759(4) 0.37613(19) 0.0367(13) Uani 1 1 d . . .
H26 H 0.8677 0.6430 0.3513 0.044 Uiso 1 1 calc R U .
C27 C 0.87488(17) 0.7363(5) 0.4085(2) 0.0485(16) Uani 1 1 d . . .
H27 H 0.8472 0.7440 0.4048 0.058 Uiso 1 1 calc R U .
C28 C 0.93897(17) 0.7710(4) 0.44743(19) 0.0401(14) Uani 1 1 d . . .
H28 H 0.9581 0.8033 0.4727 0.048 Uiso 1 1 calc R U .
C29 C 0.95202(14) 0.7124(3) 0.41522(17) 0.0276(11) Uani 1 1 d . . .
C30 C 0.99408(13) 0.6997(3) 0.41573(16) 0.0224(10) Uani 1 1 d . . .
C31 C 0.91618(15) 0.2665(4) 0.07726(18) 0.0337(12) Uani 1 1 d . . .
H31 H 0.8937 0.2935 0.0544 0.040 Uiso 1 1 calc R U .
C32 C 0.92353(15) 0.1695(4) 0.07510(19) 0.0346(12) Uani 1 1 d . . .
H32 H 0.9067 0.1317 0.0500 0.042 Uiso 1 1 calc R U .
C33 C 0.97756(14) 0.1852(3) 0.13994(18) 0.0288(11) Uani 1 1 d . . .
H33 H 0.9997 0.1573 0.1630 0.035 Uiso 1 1 calc R U .
C34 C 0.97170(13) 0.2834(3) 0.14170(16) 0.0216(10) Uani 1 1 d . . .
C35 C 0.99909(13) 0.3501(3) 0.17628(16) 0.0205(9) Uani 1 1 d . . .
C36 C 0.87897(16) 0.3586(4) 0.1710(2) 0.0409(13) Uani 1 1 d . . .
C37 C 0.8554(2) 0.2761(5) 0.1813(3) 0.070(2) Uani 1 1 d . . .
H37A H 0.8615 0.2187 0.1647 0.106 Uiso 1 1 calc R U .
H37B H 0.8270 0.2908 0.1692 0.106 Uiso 1 1 calc R U .
H37C H 0.8622 0.2646 0.2168 0.106 Uiso 1 1 calc R U .
C38 C 0.9039(2) 0.4846(4) 0.0210(2) 0.0535(7) Uani 1 1 d . U .
C39 C 0.8907(2) 0.4932(5) -0.0306(2) 0.0577(10) Uani 1 1 d . U .
H39A H 0.8866 0.5611 -0.0396 0.087 Uiso 1 1 calc R U .
H39B H 0.8656 0.4584 -0.0428 0.087 Uiso 1 1 calc R U .
H39C H 0.9106 0.4661 -0.0454 0.087 Uiso 1 1 calc R U .

loop_
_atom_site_aniso_label
_atom_site_aniso_U_11
_atom_site_aniso_U_22
_atom_site_aniso_U_33
_atom_site_aniso_U_23
_atom_site_aniso_U_13
_atom_site_aniso_U_12
Dy1 0.01163(14) 0.01605(15) 0.01388(14) 0.000 0.00161(10) 0.000
Dy2 0.02129(12) 0.02268(12) 0.02017(12) -0.00237(9) -0.00038(9) -0.00054(8)
Dy3 0.01201(11) 0.02366(12) 0.01873(11) 0.00411(8) 0.00211(8) 0.00140(8)
Ni1 0.0177(3) 0.0166(3) 0.0196(3) -0.0017(2) 0.0051(2) 0.0012(2)
Ni2 0.0329(3) 0.0293(3) 0.0176(3) 0.0068(3) 0.0052(2) 0.0103(3)
Ni3 0.0159(3) 0.0227(3) 0.0156(3) 0.0025(2) 0.0034(2) 0.0012(2)
Ni4 0.0159(3) 0.0438(4) 0.0417(4) 0.0149(3) -0.0006(3) -0.0072(3)
O1 0.0133(14) 0.0195(16) 0.0181(15) -0.0013(12) 0.0040(11) -0.0004(11)
O2 0.0102(14) 0.0212(16) 0.0228(16) 0.0026(13) 0.0012(12) 0.0027(12)
O3 0.0231(17) 0.0269(18) 0.0236(17) 0.0054(14) -0.0010(13) 0.0014(13)
O4 0.0165(17) 0.051(2) 0.046(2) 0.0238(18) 0.0010(15) -0.0023(15)
O5 0.0138(15) 0.0319(18) 0.0253(17) 0.0093(14) 0.0004(12) -0.0012(13)
O10 0.0178(15) 0.0194(16) 0.0153(15) -0.0046(12) 0.0012(12) -0.0050(12)
O11 0.0169(15) 0.0265(17) 0.0225(17) -0.0060(14) 0.0006(12) -0.0005(13)
O12 0.0159(15) 0.0209(16) 0.0176(15) 0.0026(13) 0.0015(12) 0.0001(12)
O13 0.035(2) 0.041(2) 0.044(2) -0.0032(18) 0.0063(17) -0.0056(17)
O14 0.035(2) 0.062(3) 0.062(3) 0.020(2) 0.0067(19) 0.0004(19)
O15 0.0666(18) 0.0453(16) 0.0374(16) -0.0023(14) -0.0046(12) -0.0074(15)
O16 0.0658(18) 0.0454(16) 0.0401(16) -0.0001(13) -0.0035(12) -0.0096(15)
N1 0.028(2) 0.022(2) 0.022(2) -0.0025(17) 0.0101(16) 0.0039(16)
N2 0.047(3) 0.044(3) 0.052(3) -0.015(2) 0.025(2) 0.008(2)
N3 0.0170(19) 0.0185(19) 0.0201(19) -0.0018(15) 0.0051(15) 0.0035(14)
N4 0.0131(19) 0.036(2) 0.028(2) 0.0043(18) 0.0058(16) 0.0068(16)
N5 0.019(2) 0.031(2) 0.024(2) 0.0016(17) 0.0031(16) 0.0050(16)
N6 0.032(3) 0.040(3) 0.067(4) 0.020(3) 0.007(2) 0.017(2)
N7 0.0129(18) 0.023(2) 0.024(2) 0.0001(16) 0.0025(15) 0.0002(15)
N8 0.028(2) 0.0163(19) 0.024(2) 0.0078(16) 0.0073(16) 0.0034(16)
N9 0.0518(12) 0.0598(13) 0.0358(12) 0.0156(11) 0.0180(11) 0.0221(12)
C14 0.0530(15) 0.0678(17) 0.0415(16) 0.0187(14) 0.0188(13) 0.0263(14)
C11 0.0636(15) 0.0736(17) 0.0507(16) 0.0273(14) 0.0241(14) 0.0238(15)
C12 0.0703(17) 0.0829(19) 0.0598(17) 0.0348(15) 0.0218(15) 0.0253(16)
N10 0.0686(16) 0.0856(19) 0.0606(17) 0.0340(15) 0.0202(15) 0.0283(16)
C13 0.0604(15) 0.0782(19) 0.0515(17) 0.0274(15) 0.0182(14) 0.0294(15)
N11 0.027(2) 0.032(2) 0.018(2) 0.0024(18) -0.0028(16) 0.0084(17)
N12 0.024(2) 0.063(3) 0.042(3) 0.006(2) -0.005(2) 0.015(2)
N13 0.021(2) 0.058(3) 0.064(3) 0.018(3) -0.003(2) -0.010(2)
N14 0.033(3) 0.061(4) 0.122(6) 0.024(4) -0.005(3) -0.018(3)
N15 0.013(2) 0.050(3) 0.042(3) 0.013(2) 0.0011(18) -0.0028(18)
N16 0.023(2) 0.092(4) 0.071(4) 0.040(3) -0.013(2) -0.010(3)
N17 0.022(2) 0.029(2) 0.020(2) 0.0059(17) 0.0078(16) 0.0032(16)
N18 0.047(3) 0.039(3) 0.033(3) 0.013(2) 0.011(2) 0.001(2)
N19 0.0195(19) 0.029(2) 0.020(2) 0.0062(17) 0.0027(15) 0.0046(16)
N20 0.028(2) 0.049(3) 0.050(3) 0.021(2) -0.002(2) -0.021(2)
N21 0.034(2) 0.024(2) 0.022(2) 0.0004(17) -0.0032(17) -0.0045(17)
N22 0.036(2) 0.024(2) 0.035(2) -0.0023(19) 0.0007(19) -0.0022(18)
N23 0.0225(19) 0.021(2) 0.0157(19) -0.0020(15) 0.0023(15) -0.0059(15)
N24 0.027(2) 0.018(2) 0.028(2) -0.0018(17) 0.0013(17) 0.0026(16)
N25 0.028(2) 0.029(2) 0.022(2) 0.0086(17) 0.0096(17) 0.0083(17)
N26 0.054(3) 0.083(4) 0.029(3) 0.000(3) 0.013(2) 0.035(3)
N27 0.022(2) 0.026(2) 0.019(2) -0.0016(17) 0.0036(15) 0.0049(16)
N28 0.040(2) 0.025(2) 0.017(2) -0.0043(17) 0.0084(17) -0.0021(18)
C1 0.035(3) 0.027(3) 0.033(3) -0.005(2) 0.016(2) -0.002(2)
C2 0.050(4) 0.035(3) 0.046(3) -0.016(3) 0.026(3) -0.003(3)
C3 0.030(3) 0.037(3) 0.046(3) -0.009(3) 0.016(2) 0.004(2)
C4 0.024(2) 0.026(3) 0.026(3) 0.004(2) 0.0111(19) 0.0078(19)
C5 0.023(2) 0.023(2) 0.020(2) 0.0016(19) 0.0081(19) 0.0052(19)
C6 0.023(3) 0.039(3) 0.039(3) 0.006(2) 0.007(2) 0.008(2)
C7 0.029(3) 0.044(3) 0.069(4) 0.011(3) 0.009(3) 0.022(3)
C8 0.033(3) 0.032(3) 0.048(3) 0.010(3) 0.007(2) 0.006(2)
C9 0.025(2) 0.020(2) 0.020(2) 0.0001(19) 0.0036(18) 0.0051(19)
C10 0.021(2) 0.017(2) 0.021(2) 0.0013(19) 0.0053(18) 0.0023(18)
C15 0.042(3) 0.046(3) 0.018(3) 0.002(2) -0.002(2) 0.019(3)
C16 0.029(3) 0.054(4) 0.096(6) 0.025(4) -0.001(3) -0.013(3)
C17 0.029(3) 0.064(5) 0.118(7) 0.026(5) -0.003(4) -0.014(3)
C18 0.031(3) 0.070(5) 0.081(5) 0.012(4) -0.006(3) -0.005(3)
C19 0.020(3) 0.059(4) 0.068(4) 0.009(3) 0.001(3) -0.009(3)
C20 0.021(3) 0.061(4) 0.053(4) 0.015(3) 0.002(2) 0.001(3)
C21 0.031(3) 0.036(3) 0.021(2) 0.005(2) 0.007(2) 0.002(2)
C22 0.045(3) 0.038(3) 0.028(3) 0.010(2) 0.006(2) 0.005(2)
C23 0.034(3) 0.045(3) 0.033(3) 0.008(3) 0.008(2) -0.005(2)
C24 0.029(3) 0.030(3) 0.027(3) 0.006(2) 0.014(2) 0.000(2)
C25 0.022(2) 0.037(3) 0.031(3) 0.009(2) 0.007(2) -0.004(2)
C26 0.030(3) 0.055(4) 0.027(3) 0.007(2) 0.010(2) 0.012(2)
C27 0.038(3) 0.081(5) 0.031(3) 0.008(3) 0.016(3) 0.030(3)
C28 0.050(3) 0.049(4) 0.022(3) -0.002(2) 0.011(2) 0.021(3)
C29 0.033(3) 0.029(3) 0.021(2) 0.007(2) 0.008(2) 0.010(2)
C30 0.031(3) 0.023(2) 0.014(2) 0.0048(19) 0.0068(18) 0.006(2)
C31 0.036(3) 0.028(3) 0.029(3) -0.003(2) -0.005(2) -0.009(2)
C32 0.040(3) 0.026(3) 0.031(3) -0.001(2) -0.003(2) -0.011(2)
C33 0.028(3) 0.026(3) 0.029(3) 0.000(2) 0.002(2) -0.002(2)
C34 0.023(2) 0.024(2) 0.017(2) 0.0007(19) 0.0049(18) -0.0019(18)
C35 0.022(2) 0.020(2) 0.020(2) 0.0002(19) 0.0070(18) 0.0005(18)
C36 0.031(3) 0.042(3) 0.045(3) -0.001(3) 0.003(3) -0.004(2)
C37 0.053(4) 0.072(5) 0.087(6) 0.004(4) 0.018(4) -0.028(4)
C38 0.0661(18) 0.0449(15) 0.0384(15) -0.0008(13) -0.0047(12) -0.0096(14)
C39 0.072(2) 0.053(2) 0.0376(16) -0.0016(19) -0.0031(14) -0.014(2)

loop_
_atom_type_symbol
_atom_type_description
_atom_type_scat_dispersion_real
_atom_type_scat_dispersion_imag
_atom_type_scat_source
C C 0.0033 0.0016 'International Tables Vol C Tables 4.2.6.8 and 6.1.1.4'
H H 0.0000 0.0000 'International Tables Vol C Tables 4.2.6.8 and 6.1.1.4'
N N 0.0061 0.0033 'International Tables Vol C Tables 4.2.6.8 and 6.1.1.4'
O O 0.0106 0.0060 'International Tables Vol C Tables 4.2.6.8 and 6.1.1.4'
Dy Dy -0.1892 4.4098 'International Tables Vol C Tables 4.2.6.8 and 6.1.1.4'
Ni Ni 0.3393 1.1124 'International Tables Vol C Tables 4.2.6.8 and 6.1.1.4'

loop_
_geom_angle_atom_site_label_1
_geom_angle_atom_site_label_2
_geom_angle_atom_site_label_3
_geom_angle
_geom_angle_site_symmetry_1
_geom_angle_site_symmetry_3
O10 Dy1 O10 86.15(14) . 2_755
O10 Dy1 O2 145.20(9) . 2_755
O10 Dy1 O2 108.40(10) 2_755 2_755
O10 Dy1 O2 108.40(10) . .
O10 Dy1 O2 145.20(9) 2_755 .
O2 Dy1 O2 77.81(14) 2_755 .
O10 Dy1 O1 72.45(9) . 2_755
O10 Dy1 O1 141.63(9) 2_755 2_755
O2 Dy1 O1 77.21(10) 2_755 2_755
O2 Dy1 O1 72.98(9) . 2_755
O10 Dy1 O1 141.63(9) . .
O10 Dy1 O1 72.45(9) 2_755 .
O2 Dy1 O1 72.98(9) 2_755 .
O2 Dy1 O1 77.21(10) . .
O1 Dy1 O1 141.42(13) 2_755 .
O10 Dy1 O12 77.14(9) . .
O10 Dy1 O12 72.70(10) 2_755 .
O2 Dy1 O12 136.90(9) 2_755 .
O2 Dy1 O12 79.85(9) . .
O1 Dy1 O12 129.50(9) 2_755 .
O1 Dy1 O12 66.36(9) . .
O10 Dy1 O12 72.70(10) . 2_755
O10 Dy1 O12 77.14(9) 2_755 2_755
O2 Dy1 O12 79.85(9) 2_755 2_755
O2 Dy1 O12 136.89(9) . 2_755
O1 Dy1 O12 66.36(9) 2_755 2_755
O1 Dy1 O12 129.50(9) . 2_755
O12 Dy1 O12 138.30(14) . 2_755
O10 Dy1 Ni3 36.02(7) . 2_755
O10 Dy1 Ni3 120.69(7) 2_755 2_755
O2 Dy1 Ni3 115.80(7) 2_755 2_755
O2 Dy1 Ni3 83.27(7) . 2_755
O1 Dy1 Ni3 38.61(7) 2_755 2_755
O1 Dy1 Ni3 156.41(7) . 2_755
O12 Dy1 Ni3 97.43(7) . 2_755
O12 Dy1 Ni3 74.05(7) 2_755 2_755
O10 Dy1 Dy3 85.16(7) . 2_755
O10 Dy1 Dy3 110.26(7) 2_755 2_755
O2 Dy1 Dy3 60.28(6) 2_755 2_755
O2 Dy1 Dy3 102.52(6) . 2_755
O1 Dy1 Dy3 38.34(7) 2_755 2_755
O1 Dy1 Dy3 131.75(7) . 2_755
O12 Dy1 Dy3 161.89(7) . 2_755
O12 Dy1 Dy3 34.62(7) 2_755 2_755
Ni3 Dy1 Dy3 65.363(9) 2_755 2_755
O3 Dy2 O12 70.16(10) . .
O3 Dy2 O11 74.24(10) . 2_755
O12 Dy2 O11 81.84(10) . 2_755
O3 Dy2 O15 77.81(13) . .
O12 Dy2 O15 147.11(13) . .
O11 Dy2 O15 96.72(12) 2_755 .
O3 Dy2 O14 79.98(13) . .
O12 Dy2 O14 93.87(13) . .
O11 Dy2 O14 153.81(12) 2_755 .
O15 Dy2 O14 73.02(15) . .
O3 Dy2 N23 140.12(11) . .
O12 Dy2 N23 74.99(11) . .
O11 Dy2 N23 82.30(11) 2_755 .
O15 Dy2 N23 137.64(14) . .
O14 Dy2 N23 121.71(13) . .
O3 Dy2 N21 154.95(11) . .
O12 Dy2 N21 124.76(11) . .
O11 Dy2 N21 124.52(12) 2_755 .
O15 Dy2 N21 83.11(13) . .
O14 Dy2 N21 79.02(14) . .
N23 Dy2 N21 64.06(12) . .
O3 Dy2 O16 109.54(12) . .
O12 Dy2 O16 149.58(11) . .
O11 Dy2 O16 69.40(12) 2_755 .
O15 Dy2 O16 50.50(15) . .
O14 Dy2 O16 116.31(14) . .
N23 Dy2 O16 91.07(13) . .
N21 Dy2 O16 68.61(13) . .
O3 Dy2 O13 108.93(11) . .
O12 Dy2 O13 67.45(11) . .
O11 Dy2 O13 144.75(10) 2_755 .
O15 Dy2 O13 118.44(13) . .
O14 Dy2 O13 50.16(12) . .
N23 Dy2 O13 73.60(11) . .
N21 Dy2 O13 66.55(12) . .
O16 Dy2 O13 134.93(12) . .
O4 Dy3 O12 125.40(12) . .
O4 Dy3 O5 72.68(11) . .
O12 Dy3 O5 80.86(10) . .
O4 Dy3 N4 93.71(13) . .
O12 Dy3 N4 132.36(11) . .
O5 Dy3 N4 87.45(12) . .
O4 Dy3 O3 79.04(12) . .
O12 Dy3 O3 68.88(10) . .
O5 Dy3 O3 113.26(11) . .
N4 Dy3 O3 154.22(12) . .
O4 Dy3 N7 135.95(12) . .
O12 Dy3 N7 80.17(11) . .
O5 Dy3 N7 151.37(11) . .
N4 Dy3 N7 89.67(13) . .
O3 Dy3 N7 79.21(11) . .
O4 Dy3 O1 147.36(11) . .
O12 Dy3 O1 66.35(9) . .
O5 Dy3 O1 80.62(9) . .
N4 Dy3 O1 66.22(11) . .
O3 Dy3 O1 129.90(9) . .
N7 Dy3 O1 72.19(10) . .
O4 Dy3 N5 75.88(12) . .
O12 Dy3 N5 135.77(11) . .
O5 Dy3 N5 142.07(11) . .
N4 Dy3 N5 73.87(12) . .
O3 Dy3 N5 80.36(11) . .
N7 Dy3 N5 62.99(11) . .
O1 Dy3 N5 118.83(11) . .
O2 Ni1 N8 84.98(14) 2_755 2_755
O2 Ni1 N3 92.09(13) 2_755 .
N8 Ni1 N3 176.62(16) 2_755 .
O2 Ni1 N1 174.10(14) 2_755 .
N8 Ni1 N1 100.54(16) 2_755 .
N3 Ni1 N1 82.33(16) . .
O11 Ni2 N28 84.67(15) 2_755 2_755
O11 Ni2 N11 92.51(15) 2_755 .
N28 Ni2 N11 177.02(17) 2_755 .
O11 Ni2 N9 173.62(19) 2_755 .
N28 Ni2 N9 100.86(19) 2_755 .
N11 Ni2 N9 82.01(19) . .
N19 Ni3 O10 93.19(13) . 2_755
N19 Ni3 N27 170.22(15) . .
O10 Ni3 N27 94.43(13) 2_755 .
N19 Ni3 N25 94.72(15) . .
O10 Ni3 N25 171.56(14) 2_755 .
N27 Ni3 N25 78.03(15) . .
N19 Ni3 N17 77.25(14) . .
O10 Ni3 N17 93.43(13) 2_755 .
N27 Ni3 N17 96.18(15) . .
N25 Ni3 N17 91.16(14) . .
N19 Ni3 O1 90.33(13) . .
O10 Ni3 O1 83.97(11) 2_755 .
N27 Ni3 O1 96.54(13) . .
N25 Ni3 O1 93.05(13) . .
N17 Ni3 O1 167.18(13) . .
O5 Ni4 N20 85.22(15) . .
O5 Ni4 N15 90.79(15) . .
N20 Ni4 N15 175.97(18) . .
O5 Ni4 N13 174.80(18) . .
N20 Ni4 N13 99.95(19) . .
N15 Ni4 N13 84.03(19) . .
N3 O1 Ni3 108.2(2) . .
N3 O1 Dy1 119.4(2) . .
Ni3 O1 Dy1 97.10(10) . .
N3 O1 Dy3 110.4(2) . .
Ni3 O1 Dy3 117.07(11) . .
Dy1 O1 Dy3 104.64(10) . .
N7 O2 Ni1 113.6(2) . 2_755
N7 O2 Dy1 119.1(2) . .
Ni1 O2 Dy1 127.09(13) 2_755 .
N11 O3 Dy2 110.5(2) . .
N11 O3 Dy3 123.8(2) . .
Dy2 O3 Dy3 108.26(11) . .
N15 O4 Dy3 121.9(3) . .
N19 O5 Ni4 113.0(2) . .
N19 O5 Dy3 120.6(2) . .
Ni4 O5 Dy3 125.49(14) . .
N23 O10 Ni3 110.4(2) . 2_755
N23 O10 Dy1 125.5(2) . .
Ni3 O10 Dy1 101.62(11) 2_755 .
N27 O11 Ni2 113.3(2) . 2_755
N27 O11 Dy2 125.4(2) . 2_755
Ni2 O11 Dy2 114.49(13) 2_755 2_755
Dy3 O12 Dy2 110.86(11) . .
Dy3 O12 Dy1 109.41(11) . .
Dy2 O12 Dy1 123.30(12) . .
Dy3 O12 H12' 107.3 . .
Dy2 O12 H12' 105.4 . .
Dy1 O12 H12' 98.7 . .
C36 O13 Dy2 89.5(3) . .
C36 O14 Dy2 101.0(3) . .
C38 O15 Dy2 101.0(4) . .
C38 O16 Dy2 91.7(4) . .
C1 N1 C4 117.7(4) . .
C1 N1 Ni1 129.1(3) . .
C4 N1 Ni1 113.2(3) . .
C2 N2 C3 115.9(4) . .
C5 N3 O1 114.6(3) . .
C5 N3 Ni1 118.4(3) . .
O1 N3 Ni1 125.9(2) . .
C5 N4 Dy3 113.3(3) . .
C5 N4 H4 123.4 . .
Dy3 N4 H4 123.4 . .
C6 N5 C9 117.0(4) . .
C6 N5 Dy3 125.2(3) . .
C9 N5 Dy3 117.7(3) . .
C7 N6 C8 114.7(5) . .
C10 N7 O2 109.7(3) . .
C10 N7 Dy3 127.9(3) . .
O2 N7 Dy3 122.2(2) . .
C10 N8 Ni1 110.5(3) . 2_755
C10 N8 H8' 124.8 . .
Ni1 N8 H8' 124.8 2_755 .
C11 N9 C14 116.8(5) . .
C11 N9 Ni2 128.6(4) . .
C14 N9 Ni2 114.6(4) . .
C13 C14 N9 121.5(6) . .
C13 C14 C15 125.8(6) . .
N9 C14 C15 112.6(5) . .
N9 C11 C12 119.2(6) . .
N9 C11 H11 120.4 . .
C12 C11 H11 120.4 . .
N10 C12 C11 124.2(7) . .
N10 C12 H12" 117.9 . .
C11 C12 H12" 117.9 . .
C13 N10 C12 114.5(6) . .
N10 C13 C14 123.6(7) . .
N10 C13 H13 118.2 . .
C14 C13 H13 118.2 . .
C15 N11 O3 115.6(4) . .
C15 N11 Ni2 118.6(4) . .
O3 N11 Ni2 125.7(3) . .
C15 N12 H12A 120.0 . .
C15 N12 H12B 120.0 . .
H12A N12 H12B 120.0 . .
C16 N13 C19 118.0(5) . .
C16 N13 Ni4 129.4(4) . .
C19 N13 Ni4 112.6(4) . .
C17 N14 C18 117.2(5) . .
C20 N15 O4 118.3(4) . .
C20 N15 Ni4 116.3(4) . .
O4 N15 Ni4 125.4(3) . .
C20 N16 H16A 120.0 . .
C20 N16 H16B 120.0 . .
H16A N16 H16B 120.0 . .
C21 N17 C24 118.6(4) . .
C21 N17 Ni3 127.6(3) . .
C24 N17 Ni3 113.7(3) . .
C22 N18 C23 115.7(4) . .
C25 N19 O5 110.6(4) . .
C25 N19 Ni3 119.7(3) . .
O5 N19 Ni3 129.1(3) . .
C25 N20 Ni4 110.6(3) . .
C25 N20 H20 124.7 . .
Ni4 N20 H20 124.7 . .
C31 N21 C34 117.7(4) . .
C31 N21 Dy2 124.5(3) . .
C34 N21 Dy2 117.2(3) . .
C32 N22 C33 117.0(4) . .
C35 N23 O10 113.6(3) . .
C35 N23 Dy2 123.8(3) . .
O10 N23 Dy2 120.9(2) . .
C35 N24 H24A 120.0 . .
C35 N24 H24B 120.0 . .
H24A N24 H24B 120.0 . .
C26 N25 C29 118.0(4) . .
C26 N25 Ni3 128.4(4) . .
C29 N25 Ni3 113.6(3) . .
C27 N26 C28 116.2(5) . .
C30 N27 O11 110.1(3) . .
C30 N27 Ni3 117.1(3) . .
O11 N27 Ni3 130.4(3) . .
C30 N28 Ni2 111.0(3) . 2_755
C30 N28 H28' 124.5 . .
Ni2 N28 H28' 124.5 2_755 .
N1 C1 C2 120.7(5) . .
N1 C1 H1 119.6 . .
C2 C1 H1 119.6 . .
N2 C2 C1 122.7(5) . .
N2 C2 H2 118.7 . .
C1 C2 H2 118.7 . .
N2 C3 C4 122.9(5) . .
N2 C3 H3 118.6 . .
C4 C3 H3 118.6 . .
N1 C4 C3 120.1(4) . .
N1 C4 C5 114.4(4) . .
C3 C4 C5 125.4(4) . .
N4 C5 N3 124.5(4) . .
N4 C5 C4 127.4(4) . .
N3 C5 C4 108.0(4) . .
N5 C6 C7 121.3(5) . .
N5 C6 H6 119.4 . .
C7 C6 H6 119.4 . .
N6 C7 C6 122.9(5) . .
N6 C7 H7A 118.5 . .
C6 C7 H7A 118.5 . .
N6 C8 C9 124.3(5) . .
N6 C8 H8 117.8 . .
C9 C8 H8 117.8 . .
N5 C9 C8 119.6(4) . .
N5 C9 C10 116.4(4) . .
C8 C9 C10 124.0(4) . .
N7 C10 N8 121.2(4) . .
N7 C10 C9 114.9(4) . .
N8 C10 C9 123.9(4) . .
N11 C15 N12 124.5(5) . .
N11 C15 C14 111.7(5) . .
N12 C15 C14 123.8(5) . .
N13 C16 C17 121.5(6) . .
N13 C16 H16 119.3 . .
C17 C16 H16 119.3 . .
N14 C17 C16 121.9(6) . .
N14 C17 H17 119.0 . .
C16 C17 H17 119.0 . .
N14 C18 C19 122.1(6) . .
N14 C18 H18 119.0 . .
C19 C18 H18 119.0 . .
N13 C19 C18 119.3(6) . .
N13 C19 C20 114.3(5) . .
C18 C19 C20 126.4(6) . .
N15 C20 N16 122.4(5) . .
N15 C20 C19 112.7(5) . .
N16 C20 C19 124.9(5) . .
N17 C21 C22 119.8(5) . .
N17 C21 H21 120.1 . .
C22 C21 H21 120.1 . .
N18 C22 C21 123.4(5) . .
N18 C22 H22 118.3 . .
C21 C22 H22 118.3 . .
N18 C23 C24 122.7(5) . .
N18 C23 H23 118.6 . .
C24 C23 H23 118.6 . .
N17 C24 C23 119.8(4) . .
N17 C24 C25 115.6(4) . .
C23 C24 C25 124.6(4) . .
N19 C25 N20 120.4(4) . .
N19 C25 C24 113.4(4) . .
N20 C25 C24 126.1(4) . .
N25 C26 C27 120.8(5) . .
N25 C26 H26 119.6 . .
C27 C26 H26 119.6 . .
N26 C27 C26 122.7(5) . .
N26 C27 H27 118.7 . .
C26 C27 H27 118.7 . .
N26 C28 C29 122.4(5) . .
N26 C28 H28 118.8 . .
C29 C28 H28 118.8 . .
N25 C29 C28 119.8(5) . .
N25 C29 C30 115.7(4) . .
C28 C29 C30 124.5(5) . .
N27 C30 N28 120.8(4) . .
N27 C30 C29 114.7(4) . .
N28 C30 C29 124.5(4) . .
N21 C31 C32 121.7(5) . .
N21 C31 H31 119.1 . .
C32 C31 H31 119.1 . .
N22 C32 C31 121.5(5) . .
N22 C32 H32 119.3 . .
C31 C32 H32 119.3 . .
N22 C33 C34 122.6(4) . .
N22 C33 H33 118.7 . .
C34 C33 H33 118.7 . .
N21 C34 C33 119.3(4) . .
N21 C34 C35 116.4(4) . .
C33 C34 C35 124.2(4) . .
N23 C35 N24 125.5(4) . .
N23 C35 C34 114.6(4) . .
N24 C35 C34 119.9(4) . .
O13 C36 O14 118.5(5) . .
O13 C36 C37 121.1(6) . .
O14 C36 C37 120.2(5) . .
C36 C37 H37A 109.5 . .
C36 C37 H37B 109.5 . .
H37A C37 H37B 109.5 . .
C36 C37 H37C 109.5 . .
H37A C37 H37C 109.5 . .
H37B C37 H37C 109.5 . .
O16 C38 O15 116.4(6) . .
O16 C38 C39 123.0(7) . .
O15 C38 C39 120.6(6) . .
C38 C39 H39A 109.5 . .
C38 C39 H39B 109.5 . .
H39A C39 H39B 109.5 . .
C38 C39 H39C 109.5 . .
H39A C39 H39C 109.5 . .
H39B C39 H39C 109.5 . .

loop_
_geom_bond_atom_site_label_1
_geom_bond_atom_site_label_2
_geom_bond_distance
_geom_bond_site_symmetry_2
Dy1 O10 2.352(3) .
Dy1 O10 2.352(3) 2_755
Dy1 O2 2.353(3) 2_755
Dy1 O2 2.353(3) .
Dy1 O1 2.406(3) 2_755
Dy1 O1 2.406(3) .
Dy1 O12 2.408(3) .
Dy1 O12 2.409(3) 2_755
Dy1 Ni3 3.4193(5) 2_755
Dy1 Dy3 3.8677(2) 2_755
Dy2 O3 2.331(3) .
Dy2 O12 2.334(3) .
Dy2 O11 2.379(3) 2_755
Dy2 O15 2.392(4) .
Dy2 O14 2.399(4) .
Dy2 N23 2.421(4) .
Dy2 N21 2.538(4) .
Dy2 O16 2.590(4) .
Dy2 O13 2.658(4) .
Dy3 O4 2.315(3) .
Dy3 O12 2.330(3) .
Dy3 O5 2.348(3) .
Dy3 N4 2.378(4) .
Dy3 O3 2.409(3) .
Dy3 N7 2.417(4) .
Dy3 O1 2.480(3) .
Dy3 N5 2.612(4) .
Ni1 O2 1.832(3) 2_755
Ni1 N8 1.836(4) 2_755
Ni1 N3 1.848(3) .
Ni1 N1 1.882(4) .
Ni2 O11 1.841(3) 2_755
Ni2 N28 1.842(4) 2_755
Ni2 N11 1.861(4) .
Ni2 N9 1.888(5) .
Ni3 N19 2.023(4) .
Ni3 O10 2.053(3) 2_755
Ni3 N27 2.066(4) .
Ni3 N25 2.096(4) .
Ni3 N17 2.109(4) .
Ni3 O1 2.150(3) .
Ni4 O5 1.825(3) .
Ni4 N20 1.840(4) .
Ni4 N15 1.856(4) .
Ni4 N13 1.877(4) .
O1 N3 1.398(4) .
O2 N7 1.412(4) .
O2 Ni1 1.832(3) 2_755
O3 N11 1.368(5) .
O4 N15 1.355(5) .
O5 N19 1.408(4) .
O10 N23 1.406(4) .
O10 Ni3 2.053(3) 2_755
O11 N27 1.413(4) .
O11 Ni2 1.841(3) 2_755
O11 Dy2 2.379(3) 2_755
O12 H12' 0.8500 .
O13 C36 1.238(6) .
O14 C36 1.271(7) .
O15 C38 1.260(8) .
O16 C38 1.250(7) .
N1 C1 1.329(6) .
N1 C4 1.355(6) .
N2 C2 1.329(7) .
N2 C3 1.339(7) .
N3 C5 1.320(5) .
N4 C5 1.312(6) .
N4 H4 0.8800 .
N5 C6 1.330(6) .
N5 C9 1.358(6) .
N6 C7 1.327(7) .
N6 C8 1.338(7) .
N7 C10 1.302(6) .
N8 C10 1.338(6) .
N8 Ni1 1.836(4) 2_755
N8 H8' 0.8800 .
N9 C11 1.315(8) .
N9 C14 1.369(8) .
C14 C13 1.365(8) .
C14 C15 1.449(8) .
C11 C12 1.409(9) .
C11 H11 0.9500 .
C12 N10 1.342(9) .
C12 H12" 0.9500 .
N10 C13 1.304(8) .
C13 H13 0.9500 .
N11 C15 1.310(6) .
N12 C15 1.335(7) .
N12 H12A 0.8800 .
N12 H12B 0.8800 .
N13 C16 1.328(7) .
N13 C19 1.364(7) .
N14 C17 1.332(9) .
N14 C18 1.337(9) .
N15 C20 1.314(6) .
N16 C20 1.355(7) .
N16 H16A 0.8800 .
N16 H16B 0.8800 .
N17 C21 1.338(6) .
N17 C24 1.347(6) .
N18 C22 1.335(7) .
N18 C23 1.342(6) .
N19 C25 1.305(6) .
N20 C25 1.330(6) .
N20 H20 0.8800 .
N21 C31 1.331(6) .
N21 C34 1.343(6) .
N22 C32 1.311(6) .
N22 C33 1.339(6) .
N23 C35 1.297(6) .
N24 C35 1.337(6) .
N24 H24A 0.8800 .
N24 H24B 0.8800 .
N25 C26 1.323(6) .
N25 C29 1.361(6) .
N26 C27 1.326(8) .
N26 C28 1.344(7) .
N27 C30 1.304(6) .
N28 C30 1.334(6) .
N28 Ni2 1.842(4) 2_755
N28 H28' 0.8800 .
C1 C2 1.394(7) .
C1 H1 0.9500 .
C2 H2 0.9500 .
C3 C4 1.385(6) .
C3 H3 0.9500 .
C4 C5 1.480(6) .
C6 C7 1.394(7) .
C6 H6 0.9500 .
C7 H7A 0.9500 .
C8 C9 1.379(7) .
C8 H8 0.9500 .
C9 C10 1.480(6) .
C16 C17 1.390(8) .
C16 H16 0.9500 .
C17 H17 0.9500 .
C18 C19 1.410(8) .
C18 H18 0.9500 .
C19 C20 1.431(8) .
C21 C22 1.387(7) .
C21 H21 0.9500 .
C22 H22 0.9500 .
C23 C24 1.391(7) .
C23 H23 0.9500 .
C24 C25 1.475(7) .
C26 C27 1.391(7) .
C26 H26 0.9500 .
C27 H27 0.9500 .
C28 C29 1.388(7) .
C28 H28 0.9500 .
C29 C30 1.478(6) .
C31 C32 1.381(7) .
C31 H31 0.9500 .
C32 H32 0.9500 .
C33 C34 1.386(6) .
C33 H33 0.9500 .
C34 C35 1.493(6) .
C36 C37 1.487(8) .
C37 H37A 0.9800 .
C37 H37B 0.9800 .
C37 H37C 0.9800 .
C38 C39 1.411(8) .
C39 H39A 0.9800 .
C39 H39B 0.9800 .
C39 H39C 0.9800 .

loop_
_geom_hbond_atom_site_label_D
_geom_hbond_atom_site_label_H
_geom_hbond_atom_site_label_A
_geom_hbond_distance_DH
_geom_hbond_distance_HA
_geom_hbond_distance_DA
_geom_hbond_angle_DHA
_geom_hbond_site_symmetry_A
C22 H22 N28 0.95 2.66 3.389(6) 134.4 5_766
C21 H21 O16 0.95 2.25 3.093(7) 148.1 2_755
C6 H6 O4 0.95 2.52 3.091(6) 118.3 .
C3 H3 N14 0.95 2.57 3.457(8) 155.7 4_655
C2 H2 N18 0.95 2.62 3.386(7) 138.2 1_565
C1 H1 N22 0.95 2.41 3.202(6) 141.2 2_765
N24 H24A O13 0.88 2.23 2.976(5) 143.0 2_755
N16 H16B N10 0.88 2.38 3.180(8) 150.6 7_665
N12 H12A O4 0.88 2.41 3.154(6) 142.3 .
C12 H12" N2 0.95 2.44 3.197(8) 136.5 6_575
N8 H8' N22 0.88 2.45 3.312(5) 168.2 1_565
N4 H4 N14 0.88 2.65 3.497(7) 162.1 4_655
O12 H12' N19 0.85 2.68 3.278(5) 128.6 .
O12 H12' O13 0.85 2.25 2.785(5) 120.9 .
O12 H12' O10 0.85 2.32 2.822(4) 118.5 2_755
C22 H22 N28 0.95 2.66 3.389(6) 134.4 5_766
C21 H21 O16 0.95 2.25 3.093(7) 148.1 2_755
C6 H6 O4 0.95 2.52 3.091(6) 118.3 .
C3 H3 N14 0.95 2.57 3.457(8) 155.7 4_655
C2 H2 N18 0.95 2.62 3.386(7) 138.2 1_565
C1 H1 N22 0.95 2.41 3.202(6) 141.2 2_765
N24 H24A O13 0.88 2.23 2.976(5) 143.0 2_755
N16 H16B N10 0.88 2.38 3.180(8) 150.6 7_665
N12 H12A O4 0.88 2.41 3.154(6) 142.3 .
C12 H12" N2 0.95 2.44 3.197(8) 136.5 6_575
N8 H8' N22 0.88 2.45 3.312(5) 168.2 1_565
N4 H4 N14 0.88 2.65 3.497(7) 162.1 4_655
O12 H12' N19 0.85 2.68 3.278(5) 128.6 .
O12 H12' O13 0.85 2.25 2.785(5) 120.9 .
O12 H12' O10 0.85 2.32 2.822(4) 118.5 2_755
O12 H12' O10 0.85 2.32 2.822(4) 118.5 2_755
O12 H12' O13 0.85 2.25 2.785(5) 120.9 .
O12 H12' N19 0.85 2.68 3.278(5) 128.6 .
N4 H4 N14 0.88 2.65 3.497(7) 162.1 4_655
N8 H8' N22 0.88 2.45 3.312(5) 168.2 1_565
C12 H12" N2 0.95 2.44 3.197(8) 136.5 6_575
N12 H12A O4 0.88 2.41 3.154(6) 142.3 .
N16 H16B N10 0.88 2.38 3.180(8) 150.6 7_665
N24 H24A O13 0.88 2.23 2.976(5) 143.0 2_755
C1 H1 N22 0.95 2.41 3.202(6) 141.2 2_765
C2 H2 N18 0.95 2.62 3.386(7) 138.2 1_565
C3 H3 N14 0.95 2.57 3.457(8) 155.7 4_655
C6 H6 O4 0.95 2.52 3.091(6) 118.3 .
C21 H21 O16 0.95 2.25 3.093(7) 148.1 2_755
C22 H22 N28 0.95 2.66 3.389(6) 134.4 5_766
O12 H12' O10 0.85 2.32 2.822(4) 118.5 2_755
O12 H12' O13 0.85 2.25 2.785(5) 120.9 .
O12 H12' N19 0.85 2.68 3.278(5) 128.6 .
N4 H4 N14 0.88 2.65 3.497(7) 162.1 4_655
N8 H8' N22 0.88 2.45 3.312(5) 168.2 1_565
C12 H12" N2 0.95 2.44 3.197(8) 136.5 6_575
N12 H12A O4 0.88 2.41 3.154(6) 142.3 .
N16 H16B N10 0.88 2.38 3.180(8) 150.6 7_665
N24 H24A O13 0.88 2.23 2.976(5) 143.0 2_755
C1 H1 N22 0.95 2.41 3.202(6) 141.2 2_765
C2 H2 N18 0.95 2.62 3.386(7) 138.2 1_565
C3 H3 N14 0.95 2.57 3.457(8) 155.7 4_655
C6 H6 O4 0.95 2.52 3.091(6) 118.3 .
C21 H21 O16 0.95 2.25 3.093(7) 148.1 2_755
C22 H22 N28 0.95 2.66 3.389(6) 134.4 5_766

loop_
_geom_torsion_atom_site_label_1
_geom_torsion_atom_site_label_2
_geom_torsion_atom_site_label_3
_geom_torsion_atom_site_label_4
_geom_torsion
_geom_torsion_site_symmetry_1
N20 Ni4 O5 N19 -1.7(3) .
N15 Ni4 O5 N19 177.7(3) .
N20 Ni4 O5 Dy3 167.7(2) .
N15 Ni4 O5 Dy3 -12.9(2) .
N8 Ni1 N1 C1 -14.3(4) 2_755
N3 Ni1 N1 C1 167.6(4) .
N8 Ni1 N1 C4 165.9(3) 2_755
N3 Ni1 N1 C4 -12.3(3) .
Ni3 O1 N3 C5 -101.0(3) .
Dy1 O1 N3 C5 149.5(3) .
Dy3 O1 N3 C5 28.3(4) .
Ni3 O1 N3 Ni1 91.1(3) .
Dy1 O1 N3 Ni1 -18.4(4) .
Dy3 O1 N3 Ni1 -139.6(2) .
O2 Ni1 N3 C5 -159.1(3) 2_755
N1 Ni1 N3 C5 19.0(3) .
O2 Ni1 N3 O1 8.4(3) 2_755
N1 Ni1 N3 O1 -173.5(3) .
Ni1 O2 N7 C10 -2.2(4) 2_755
Dy1 O2 N7 C10 173.5(3) .
Ni1 O2 N7 Dy3 173.13(15) 2_755
Dy1 O2 N7 Dy3 -11.3(4) .
N28 Ni2 N9 C11 -3.2(6) 2_755
N11 Ni2 N9 C11 176.0(6) .
N28 Ni2 N9 C14 175.3(4) 2_755
N11 Ni2 N9 C14 -5.5(4) .
C11 N9 C14 C13 1.4(10) .
Ni2 N9 C14 C13 -177.3(5) .
C11 N9 C14 C15 -177.3(6) .
Ni2 N9 C14 C15 4.0(7) .
C14 N9 C11 C12 -1.3(10) .
Ni2 N9 C11 C12 177.2(5) .
N9 C11 C12 N10 -1.8(12) .
C11 C12 N10 C13 4.7(12) .
C12 N10 C13 C14 -4.6(11) .
N9 C14 C13 N10 1.8(12) .
C15 C14 C13 N10 -179.7(7) .
Dy2 O3 N11 C15 137.8(4) .
Dy3 O3 N11 C15 -91.4(4) .
Dy2 O3 N11 Ni2 -39.8(4) .
Dy3 O3 N11 Ni2 91.0(3) .
O11 Ni2 N11 C15 -170.2(4) 2_755
N9 Ni2 N11 C15 6.5(4) .
O11 Ni2 N11 O3 7.3(4) 2_755
N9 Ni2 N11 O3 -176.0(4) .
N20 Ni4 N13 C16 3.4(7) .
N15 Ni4 N13 C16 -175.9(7) .
N20 Ni4 N13 C19 -177.9(5) .
N15 Ni4 N13 C19 2.8(5) .
Dy3 O4 N15 C20 -162.8(4) .
Dy3 O4 N15 Ni4 17.3(6) .
O5 Ni4 N15 C20 177.3(4) .
N13 Ni4 N15 C20 -3.2(5) .
O5 Ni4 N15 O4 -2.8(4) .
N13 Ni4 N15 O4 176.7(4) .
Ni4 O5 N19 C25 1.0(4) .
Dy3 O5 N19 C25 -169.0(3) .
Ni4 O5 N19 Ni3 -170.0(2) .
Dy3 O5 N19 Ni3 20.0(4) .
O5 Ni4 N20 C25 2.0(4) .
N13 Ni4 N20 C25 -177.4(4) .
Ni3 O10 N23 C35 105.7(3) 2_755
Dy1 O10 N23 C35 -132.4(3) .
Ni3 O10 N23 Dy2 -88.8(2) 2_755
Dy1 O10 N23 Dy2 33.2(4) .
Ni2 O11 N27 C30 1.7(4) 2_755
Dy2 O11 N27 C30 151.1(3) 2_755
Ni2 O11 N27 Ni3 163.5(2) 2_755
Dy2 O11 N27 Ni3 -47.1(4) 2_755
C4 N1 C1 C2 0.0(7) .
Ni1 N1 C1 C2 -179.8(4) .
C3 N2 C2 C1 1.7(8) .
N1 C1 C2 N2 -1.3(8) .
C2 N2 C3 C4 -1.0(8) .
C1 N1 C4 C3 0.7(7) .
Ni1 N1 C4 C3 -179.5(4) .
C1 N1 C4 C5 -174.7(4) .
Ni1 N1 C4 C5 5.2(5) .
N2 C3 C4 N1 -0.2(8) .
N2 C3 C4 C5 174.6(5) .
Dy3 N4 C5 N3 -21.4(6) .
Dy3 N4 C5 C4 161.8(4) .
O1 N3 C5 N4 -5.9(6) .
Ni1 N3 C5 N4 163.0(4) .
O1 N3 C5 C4 171.4(3) .
Ni1 N3 C5 C4 -19.7(5) .
N1 C4 C5 N4 -174.2(4) .
C3 C4 C5 N4 10.8(8) .
N1 C4 C5 N3 8.6(5) .
C3 C4 C5 N3 -166.4(5) .
C9 N5 C6 C7 0.5(7) .
Dy3 N5 C6 C7 178.8(4) .
C8 N6 C7 C6 -1.5(9) .
N5 C6 C7 N6 1.7(9) .
C7 N6 C8 C9 -0.9(9) .
C6 N5 C9 C8 -2.7(7) .
Dy3 N5 C9 C8 178.9(4) .
C6 N5 C9 C10 178.0(4) .
Dy3 N5 C9 C10 -0.4(5) .
N6 C8 C9 N5 3.1(8) .
N6 C8 C9 C10 -177.7(5) .
O2 N7 C10 N8 0.4(6) .
Dy3 N7 C10 N8 -174.5(3) .
O2 N7 C10 C9 179.7(3) .
Dy3 N7 C10 C9 4.8(6) .
Ni1 N8 C10 N7 1.5(5) 2_755
Ni1 N8 C10 C9 -177.8(3) 2_755
N5 C9 C10 N7 -2.5(6) .
C8 C9 C10 N7 178.3(5) .
N5 C9 C10 N8 176.8(4) .
C8 C9 C10 N8 -2.4(7) .
O3 N11 C15 N12 -1.2(7) .
Ni2 N11 C15 N12 176.6(4) .
O3 N11 C15 C14 176.4(4) .
Ni2 N11 C15 C14 -5.8(6) .
C13 C14 C15 N11 -177.7(6) .
N9 C14 C15 N11 1.0(7) .
C13 C14 C15 N12 0.0(10) .
N9 C14 C15 N12 178.6(5) .
C19 N13 C16 C17 -2.7(11) .
Ni4 N13 C16 C17 176.0(6) .
C18 N14 C17 C16 -1.4(13) .
N13 C16 C17 N14 3.5(13) .
C17 N14 C18 C19 -1.2(12) .
C16 N13 C19 C18 0.1(10) .
Ni4 N13 C19 C18 -178.8(5) .
C16 N13 C19 C20 176.9(6) .
Ni4 N13 C19 C20 -2.0(7) .
N14 C18 C19 N13 1.9(11) .
N14 C18 C19 C20 -174.5(7) .
O4 N15 C20 N16 2.1(9) .
Ni4 N15 C20 N16 -177.9(5) .
O4 N15 C20 C19 -177.1(5) .
Ni4 N15 C20 C19 2.9(7) .
N13 C19 C20 N15 -0.5(9) .
C18 C19 C20 N15 176.0(7) .
N13 C19 C20 N16 -179.7(6) .
C18 C19 C20 N16 -3.1(12) .
C24 N17 C21 C22 1.1(7) .
Ni3 N17 C21 C22 -174.6(4) .
C23 N18 C22 C21 -1.4(8) .
N17 C21 C22 N18 0.9(8) .
C22 N18 C23 C24 0.1(8) .
C21 N17 C24 C23 -2.4(7) .
Ni3 N17 C24 C23 173.9(4) .
C21 N17 C24 C25 177.6(4) .
Ni3 N17 C24 C25 -6.1(5) .
N18 C23 C24 N17 1.9(8) .
N18 C23 C24 C25 -178.2(5) .
O5 N19 C25 N20 0.8(7) .
Ni3 N19 C25 N20 172.7(4) .
O5 N19 C25 C24 -175.9(4) .
Ni3 N19 C25 C24 -3.9(6) .
Ni4 N20 C25 N19 -2.1(7) .
Ni4 N20 C25 C24 174.1(4) .
N17 C24 C25 N19 6.6(6) .
C23 C24 C25 N19 -173.3(5) .
N17 C24 C25 N20 -169.9(5) .
C23 C24 C25 N20 10.2(8) .
C29 N25 C26 C27 -0.5(7) .
Ni3 N25 C26 C27 178.4(4) .
C28 N26 C27 C26 0.7(9) .
N25 C26 C27 N26 -0.6(9) .
C27 N26 C28 C29 0.4(9) .
C26 N25 C29 C28 1.5(7) .
Ni3 N25 C29 C28 -177.5(4) .
C26 N25 C29 C30 -177.1(4) .
Ni3 N25 C29 C30 3.9(5) .
N26 C28 C29 N25 -1.5(8) .
N26 C28 C29 C30 177.0(5) .
O11 N27 C30 N28 -4.2(6) .
Ni3 N27 C30 N28 -168.7(3) .
O11 N27 C30 C29 175.1(3) .
Ni3 N27 C30 C29 10.6(5) .
Ni2 N28 C30 N27 4.6(5) 2_755
Ni2 N28 C30 C29 -174.6(3) 2_755
N25 C29 C30 N27 -9.5(6) .
C28 C29 C30 N27 171.9(5) .
N25 C29 C30 N28 169.7(4) .
C28 C29 C30 N28 -8.9(7) .
C34 N21 C31 C32 1.5(8) .
Dy2 N21 C31 C32 -169.1(4) .
C33 N22 C32 C31 -3.8(8) .
N21 C31 C32 N22 2.5(8) .
C32 N22 C33 C34 1.3(7) .
C31 N21 C34 C33 -3.9(7) .
Dy2 N21 C34 C33 167.4(3) .
C31 N21 C34 C35 175.8(4) .
Dy2 N21 C34 C35 -12.9(5) .
N22 C33 C34 N21 2.7(7) .
N22 C33 C34 C35 -177.0(4) .
O10 N23 C35 N24 1.1(6) .
Dy2 N23 C35 N24 -164.0(3) .
O10 N23 C35 C34 -176.9(3) .
Dy2 N23 C35 C34 18.0(5) .
N21 C34 C35 N23 -2.1(6) .
C33 C34 C35 N23 177.6(4) .
N21 C34 C35 N24 179.7(4) .
C33 C34 C35 N24 -0.6(7) .
Dy2 O13 C36 O14 -8.7(5) .
Dy2 O13 C36 C37 165.5(6) .
Dy2 O14 C36 O13 9.8(6) .
Dy2 O14 C36 C37 -164.4(5) .
Dy2 O16 C38 O15 -5.8(6) .
Dy2 O16 C38 C39 171.3(6) .
Dy2 O15 C38 O16 6.4(6) .
Dy2 O15 C38 C39 -170.8(5) .

loop_
_platon_squeeze_void_nr
_platon_squeeze_void_average_x
_platon_squeeze_void_average_y
_platon_squeeze_void_average_z
_platon_squeeze_void_volume
_platon_squeeze_void_count_electrons
1 0.000 0.000 0.000 35.2 31.0
2 0.215 0.711 -0.003 3443.3 882.2
3 0.500 0.500 0.000 35.2 31.0
4 0.000 0.000 0.500 35.2 31.0
5 0.500 0.500 0.500 35.2 31.0
